data_1515845
loop_
_publ_author_name
'Movassaghi, Mohammad'
'Siegel, Dustin S.'
'Han, Sunkyu'

_publ_section_title
;
 Total synthesis of all (-)-Agelastatin alkaloids.
;
_journal_issue 5
_journal_name_full 'Chemical science (Royal Society of Chemistry : 2010)'
_journal_page_first 561
_journal_page_last 566
_journal_paper_doi 10.1039/c0sc00351d
_journal_volume 1
_journal_year 2010
_chemical_formula_sum 'C14 H19 Br N4 O4'
_chemical_formula_weight 387.24
_chemical_name_systematic
;
?
;
_space_group_IT_number 19
_symmetry_cell_setting orthorhombic
_symmetry_space_group_name_Hall 'P 2ac 2ab'
_symmetry_space_group_name_H-M 'P 21 21 21'
_atom_sites_solution_hydrogens geom
_atom_sites_solution_primary direct
_atom_sites_solution_secondary difmap
_audit_creation_method SHELXL-97
_cell_angle_alpha 90.00
_cell_angle_beta 90.00
_cell_angle_gamma 90.00
_cell_formula_units_Z 4
_cell_length_a 10.3843(11)
_cell_length_b 10.7461(11)
_cell_length_c 14.0947(15)
_cell_measurement_reflns_used 9993
_cell_measurement_temperature 100(2)
_cell_measurement_theta_max 30.76
_cell_measurement_theta_min 2.38
_cell_volume 1572.8(3)
_computing_cell_refinement 'Bruker SAINT'
_computing_data_collection 'Bruker APEX2'
_computing_data_reduction 'Bruker SAINT'
_computing_molecular_graphics 'Bruker SHELXTL'
_computing_publication_material 'Bruker SHELXTL'
_computing_structure_refinement 'SHELXL-97 (Sheldrick, 2008)'
_computing_structure_solution 'SHELXS-97 (Sheldrick, 2008)'
_diffrn_ambient_temperature 100(2)
_diffrn_measured_fraction_theta_full 1.000
_diffrn_measured_fraction_theta_max 1.000
_diffrn_measurement_device_type 'Bruker APEX-II CCD'
_diffrn_measurement_method '\f and \w scans'
_diffrn_radiation_monochromator graphite
_diffrn_radiation_source 'fine-focus sealed tube'
_diffrn_radiation_type MoK\a
_diffrn_radiation_wavelength 0.71073
_diffrn_reflns_av_R_equivalents 0.0524
_diffrn_reflns_av_sigmaI/netI 0.0403
_diffrn_reflns_limit_h_max 14
_diffrn_reflns_limit_h_min -14
_diffrn_reflns_limit_k_max 14
_diffrn_reflns_limit_k_min -14
_diffrn_reflns_limit_l_max 19
_diffrn_reflns_limit_l_min -19
_diffrn_reflns_number 31959
_diffrn_reflns_theta_full 29.56
_diffrn_reflns_theta_max 29.56
_diffrn_reflns_theta_min 2.38
_exptl_absorpt_coefficient_mu 2.640
_exptl_absorpt_correction_T_max 0.6479
_exptl_absorpt_correction_T_min 0.3578
_exptl_absorpt_correction_type none
_exptl_absorpt_process_details 'SADABS (Sheldrick, 2008)'
_exptl_crystal_colour colourless
_exptl_crystal_density_diffrn 1.635
_exptl_crystal_density_meas 0
_exptl_crystal_density_method 'not measured'
_exptl_crystal_description needle
_exptl_crystal_F_000 792
_exptl_crystal_size_max 0.49
_exptl_crystal_size_mid 0.20
_exptl_crystal_size_min 0.18
_refine_diff_density_max 0.599
_refine_diff_density_min -0.369
_refine_diff_density_rms 0.073
_refine_ls_abs_structure_details 'Flack H D (1983), Acta Cryst. A39, 876-881'
_refine_ls_abs_structure_Flack -0.007(6)
_refine_ls_extinction_method none
_refine_ls_goodness_of_fit_ref 1.016
_refine_ls_hydrogen_treatment mixed
_refine_ls_matrix_type full
_refine_ls_number_parameters 214
_refine_ls_number_reflns 4413
_refine_ls_number_restraints 197
_refine_ls_restrained_S_all 0.993
_refine_ls_R_factor_all 0.0328
_refine_ls_R_factor_gt 0.0277
_refine_ls_shift/su_max 0.001
_refine_ls_shift/su_mean 0.000
_refine_ls_structure_factor_coef Fsqd
_refine_ls_weighting_details 'calc w=1/[\s^2^(Fo^2^)+(0.0343P)^2^+0.0000P] where P=(Fo^2^+2Fc^2^)/3'
_refine_ls_weighting_scheme calc
_refine_ls_wR_factor_gt 0.0625
_refine_ls_wR_factor_ref 0.0643
_reflns_number_gt 4052
_reflns_number_total 4413
_reflns_threshold_expression >2sigma(I)
_cod_data_source_file c0sc00351d.txt
_cod_data_source_block 10012
_cod_depositor_comments
;
The following automatic conversions were performed:

'_symmetry_cell_setting' value 'Orthorhombic' changed to
'orthorhombic' according to
/usr/data/users/saulius/automatic-downloads/retrospective/RSC/lib/dictionaries/cif_core.dic
dictionary named 'cif_core.dic' version 2.4.2 from 2011-04-26.

Automatic conversion script
Id: cif_fix_values 2281 2013-09-26 08:29:07Z andrius 
;
_cod_original_sg_symbol_H-M P2(1)2(1)2(1)
_cod_database_code 1515845

loop_
_symmetry_equiv_pos_as_xyz
'x, y, z'
'-x+1/2, -y, z+1/2'
'-x, y+1/2, -z+1/2'
'x+1/2, -y+1/2, -z'

loop_
_atom_site_label
_atom_site_type_symbol
_atom_site_fract_x
_atom_site_fract_y
_atom_site_fract_z
_atom_site_U_iso_or_equiv
_atom_site_adp_type
_atom_site_occupancy
_atom_site_symmetry_multiplicity
_atom_site_calc_flag
_atom_site_refinement_flags
Br1 Br -0.98411(2) -0.427290(19) -0.130645(14) 0.01899(6) Uani 1 1 d U
C7 C -0.97016(19) -0.14214(18) -0.04987(12) 0.0119(4) Uani 1 1 d U
H7 H -1.0318 -0.2048 -0.0236 0.014 Uiso 1 1 calc R
O1 O -0.62639(14) 0.04576(14) -0.07162(10) 0.0173(3) Uani 1 1 d U
N9 N -0.82300(17) 0.02526(16) -0.00394(11) 0.0138(3) Uani 1 1 d U
H9 H -0.8253 0.1049 0.0105 0.017 Uiso 1 1 calc R
C13 C -0.84437(19) -0.31791(18) -0.12841(15) 0.0144(4) Uani 1 1 d U
C4 C -1.27787(19) -0.0642(2) -0.11210(13) 0.0155(4) Uani 1 1 d U
H4 H -1.2975 -0.1503 -0.1162 0.019 Uiso 1 1 calc R
N1 N -1.17642(16) 0.11683(16) -0.10696(12) 0.0130(3) Uani 1 1 d U
O2 O -1.35528(15) 0.24820(13) -0.08853(11) 0.0185(3) Uani 1 1 d U
O3 O -0.88676(14) -0.13182(13) 0.10515(9) 0.0158(3) Uani 1 1 d U
C17 C -0.8600(2) -0.0638(2) 0.19089(13) 0.0205(4) Uani 1 1 d U
H17A H -0.7886 -0.0060 0.1798 0.031 Uiso 1 1 calc R
H17B H -0.8365 -0.1222 0.2414 0.031 Uiso 1 1 calc R
H17C H -0.9368 -0.0169 0.2099 0.031 Uiso 1 1 calc R
N3 N -1.36623(18) 0.03162(16) -0.10023(13) 0.0159(4) Uani 1 1 d U
H3 H -1.4501 0.0214 -0.0954 0.019 Uiso 1 1 calc R
C15 C -0.6564(2) -0.21915(19) -0.14613(13) 0.0145(4) Uani 1 1 d U
H15 H -0.5706 -0.1996 -0.1643 0.017 Uiso 1 1 calc R
C8 C -0.92603(19) -0.05450(19) 0.02946(12) 0.0123(4) Uani 1 1 d U
H8 H -1.0003 -0.0020 0.0504 0.015 Uiso 1 1 calc R
N12 N -0.85485(16) -0.20505(16) -0.08406(11) 0.0121(3) Uani 1 1 d U
C6 C -1.03253(17) -0.07442(19) -0.13492(13) 0.0146(3) Uani 1 1 d U
H6A H -0.9716 -0.0102 -0.1577 0.018 Uiso 1 1 calc R
H6B H -1.0440 -0.1354 -0.1869 0.018 Uiso 1 1 calc R
C10 C -0.72298(19) -0.01814(19) -0.05670(13) 0.0125(4) Uani 1 1 d U
C2 C -1.3051(2) 0.1429(2) -0.09712(14) 0.0149(4) Uani 1 1 d U
C16 C -1.0794(2) 0.21495(19) -0.11117(15) 0.0183(4) Uani 1 1 d U
H16A H -1.1190 0.2948 -0.0947 0.027 Uiso 1 1 calc R
H16B H -1.0439 0.2195 -0.1755 0.027 Uiso 1 1 calc R
H16C H -1.0101 0.1964 -0.0661 0.027 Uiso 1 1 calc R
C11 C -0.73891(19) -0.14368(19) -0.09534(14) 0.0129(4) Uani 1 1 d U
C5 C -1.1592(2) -0.01329(19) -0.11679(13) 0.0137(4) Uani 1 1 d U
C14 C -0.7229(2) -0.3308(2) -0.16609(14) 0.0164(4) Uani 1 1 d U
H14 H -0.6902 -0.4011 -0.1991 0.020 Uiso 1 1 calc R
O1S O -1.08249(16) 0.16557(17) 0.18437(12) 0.0269(4) Uani 1 1 d DU
H1O1 H -1.026(2) 0.199(2) 0.1520(16) 0.032 Uiso 1 1 d D
C1S C -1.2049(2) 0.1693(2) 0.14036(17) 0.0237(5) Uani 1 1 d U
H1S1 H -1.2716 0.1499 0.1872 0.036 Uiso 1 1 calc R
H1S2 H -1.2079 0.1081 0.0889 0.036 Uiso 1 1 calc R
H1S3 H -1.2200 0.2527 0.1145 0.036 Uiso 1 1 calc R

loop_
_atom_site_aniso_label
_atom_site_aniso_U_11
_atom_site_aniso_U_22
_atom_site_aniso_U_33
_atom_site_aniso_U_23
_atom_site_aniso_U_13
_atom_site_aniso_U_12
Br1 0.02168(10) 0.01490(9) 0.02039(9) -0.00394(8) 0.00140(8) -0.00412(9)
C7 0.0095(9) 0.0123(9) 0.0141(8) -0.0018(7) 0.0010(7) 0.0001(8)
O1 0.0113(7) 0.0176(8) 0.0228(7) 0.0020(6) 0.0016(5) 0.0001(6)
N9 0.0137(9) 0.0100(8) 0.0176(8) -0.0010(6) 0.0028(6) -0.0013(7)
C13 0.0174(10) 0.0118(9) 0.0140(8) -0.0018(8) -0.0025(8) -0.0002(7)
C4 0.0155(9) 0.0139(9) 0.0172(9) -0.0024(8) -0.0001(7) 0.0012(9)
N1 0.0111(8) 0.0112(8) 0.0167(8) -0.0021(6) -0.0007(6) 0.0000(6)
O2 0.0169(8) 0.0143(7) 0.0243(8) -0.0042(6) -0.0013(6) 0.0041(6)
O3 0.0200(8) 0.0154(7) 0.0119(6) -0.0004(5) -0.0019(5) -0.0009(6)
C17 0.0265(11) 0.0213(11) 0.0136(8) -0.0022(9) -0.0027(7) 0.0012(11)
N3 0.0114(8) 0.0153(8) 0.0210(8) 0.0008(7) 0.0014(6) 0.0003(7)
C15 0.0131(10) 0.0154(9) 0.0151(9) 0.0001(8) 0.0014(7) 0.0028(8)
C8 0.0122(9) 0.0112(10) 0.0135(8) -0.0008(7) 0.0014(7) 0.0010(8)
N12 0.0112(8) 0.0116(8) 0.0135(7) -0.0011(6) 0.0006(6) 0.0009(7)
C6 0.0138(9) 0.0164(8) 0.0136(7) -0.0011(8) -0.0010(7) 0.0017(8)
C10 0.0108(9) 0.0116(9) 0.0150(9) 0.0035(7) -0.0025(7) 0.0003(8)
C2 0.0124(10) 0.0191(10) 0.0132(8) -0.0018(8) -0.0006(7) 0.0010(8)
C16 0.0142(10) 0.0159(10) 0.0248(11) -0.0033(8) -0.0010(8) -0.0034(8)
C11 0.0107(9) 0.0147(10) 0.0134(8) 0.0019(8) -0.0003(7) 0.0011(8)
C5 0.0146(10) 0.0135(9) 0.0130(9) -0.0024(7) -0.0008(7) 0.0011(8)
C14 0.0173(11) 0.0158(10) 0.0160(9) -0.0012(8) -0.0001(8) 0.0040(9)
O1S 0.0192(9) 0.0288(9) 0.0325(9) 0.0060(7) 0.0045(7) -0.0018(7)
C1S 0.0273(12) 0.0191(11) 0.0247(11) 0.0037(9) -0.0019(10) -0.0025(9)

loop_
_atom_type_symbol
_atom_type_description
_atom_type_scat_dispersion_real
_atom_type_scat_dispersion_imag
_atom_type_scat_source
C C 0.0033 0.0016 'International Tables Vol C Tables 4.2.6.8 and 6.1.1.4'
H H 0.0000 0.0000 'International Tables Vol C Tables 4.2.6.8 and 6.1.1.4'
N N 0.0061 0.0033 'International Tables Vol C Tables 4.2.6.8 and 6.1.1.4'
O O 0.0106 0.0060 'International Tables Vol C Tables 4.2.6.8 and 6.1.1.4'
Br Br -0.2901 2.4595 'International Tables Vol C Tables 4.2.6.8 and 6.1.1.4'

loop_
_geom_angle_atom_site_label_1
_geom_angle_atom_site_label_2
_geom_angle_atom_site_label_3
_geom_angle
N12 C7 C8 106.30(16)
N12 C7 C6 107.85(14)
C8 C7 C6 113.71(16)
C10 N9 C8 122.59(17)
N12 C13 C14 109.78(18)
N12 C13 Br1 120.24(15)
C14 C13 Br1 129.99(16)
C5 C4 N3 107.99(19)
C2 N1 C5 109.53(17)
C2 N1 C16 121.91(17)
C5 N1 C16 128.47(17)
C8 O3 C17 113.03(15)
C2 N3 C4 110.40(17)
C11 C15 C14 107.37(18)
O3 C8 N9 112.34(16)
O3 C8 C7 106.02(15)
N9 C8 C7 110.32(15)
C13 N12 C11 107.52(17)
C13 N12 C7 128.86(17)
C11 N12 C7 122.18(16)
C5 C6 C7 116.36(16)
O1 C10 N9 121.55(19)
O1 C10 C11 122.77(19)
N9 C10 C11 115.66(18)
O2 C2 N3 127.32(19)
O2 C2 N1 126.9(2)
N3 C2 N1 105.81(17)
C15 C11 N12 108.68(18)
C15 C11 C10 131.62(19)
N12 C11 C10 119.69(18)
C4 C5 N1 106.26(18)
C4 C5 C6 129.41(19)
N1 C5 C6 124.22(18)
C13 C14 C15 106.63(18)

loop_
_geom_bond_atom_site_label_1
_geom_bond_atom_site_label_2
_geom_bond_distance
Br1 C13 1.8677(19)
C7 N12 1.457(2)
C7 C8 1.532(3)
C7 C6 1.545(3)
O1 C10 1.234(2)
N9 C10 1.360(3)
N9 C8 1.449(3)
C13 N12 1.369(2)
C13 C14 1.375(3)
C4 C5 1.350(3)
C4 N3 1.389(3)
N1 C2 1.372(3)
N1 C5 1.416(3)
N1 C16 1.460(3)
O2 C2 1.251(3)
O3 C8 1.412(2)
O3 C17 1.439(2)
N3 C2 1.355(3)
C15 C11 1.380(3)
C15 C14 1.413(3)
N12 C11 1.382(3)
C6 C5 1.493(3)
C10 C11 1.464(3)
O1S C1S 1.415(3)
